data_7218741
loop_
_publ_author_name
'Chew, Shin Thung'
'Lo, Kong Mun'
'Sinniah, Saravana Kumar'
'Sim, Kae Shin'
'Tan, Kong Wai'

_publ_section_title
;
 SYNTHESIS, CHARACTERIZATION AND BIOLOGICAL EVALUATION OF CATIONIC
 HYDRAZONE COPPER COMPLEXES WITH DIVERSE DIIMINE CO-LIGANDS.
;
_journal_name_full 'RSC Adv.'
_journal_paper_doi 10.1039/C4RA11716F
_journal_year 2014
_chemical_formula_moiety 'C45 H39 Cl Cu F N4 O4 P'
_chemical_formula_sum 'C45 H39 Cl Cu F N4 O4 P'
_chemical_formula_weight 848.76
_chemical_melting_point 473
_chemical_name_systematic
; 
 (5,5'-dimethyl-2,2'-bipyridine)[N-5-(triphenylphosphoniomethyl)-salicylaldehyde 4-fluorobenzoylhydrazonato] copper(II) dihydrate   
;
_space_group_IT_number 2
_symmetry_cell_setting triclinic
_symmetry_space_group_name_Hall '-P 1'
_symmetry_space_group_name_H-M 'P -1'
_atom_sites_solution_hydrogens geom
_atom_sites_solution_primary direct
_atom_sites_solution_secondary difmap
_audit_creation_method SHELXL-97
_audit_update_record
;
2014-04-23 # Formatted by publCIF
;
_cell_angle_alpha 80.534(3)
_cell_angle_beta 69.109(3)
_cell_angle_gamma 81.430(3)
_cell_formula_units_Z 2
_cell_length_a 10.7354(4)
_cell_length_b 13.2515(5)
_cell_length_c 14.9015(6)
_cell_measurement_reflns_used 3286
_cell_measurement_temperature 100(2)
_cell_measurement_theta_max 25.11
_cell_measurement_theta_min 2.95
_cell_volume 1944.14(14)
_computing_cell_refinement '<i>SAINT</i> (Bruker, 2009)'
_computing_data_collection '<i>APEX2</i> (Bruker, 2009)'
_computing_data_reduction '<i>SAINT</i> (Bruker, 2009)'
_computing_molecular_graphics 'XSEED (Barbour, 2001)'
_computing_publication_material '<i>pubCIF</i> (Westrip, 2010)'
_computing_structure_refinement 'SHELXL-97 (Sheldrick, 2008)'
_computing_structure_solution 'SHELXS-97 (Sheldrick, 2008)'
_diffrn_ambient_temperature 100(2)
_diffrn_measured_fraction_theta_full 0.997
_diffrn_measured_fraction_theta_max 0.997
_diffrn_measurement_device_type 'Bruker APEX-II CCD'
_diffrn_measurement_method '\f and \w scans'
_diffrn_radiation_monochromator graphite
_diffrn_radiation_source 'fine-focus sealed tube'
_diffrn_radiation_type MoK\a
_diffrn_radiation_wavelength 0.71073
_diffrn_reflns_av_R_equivalents 0.0391
_diffrn_reflns_av_sigmaI/netI 0.0589
_diffrn_reflns_limit_h_max 12
_diffrn_reflns_limit_h_min -12
_diffrn_reflns_limit_k_max 15
_diffrn_reflns_limit_k_min -16
_diffrn_reflns_limit_l_max 18
_diffrn_reflns_limit_l_min -18
_diffrn_reflns_number 15977
_diffrn_reflns_theta_full 25.50
_diffrn_reflns_theta_max 25.50
_diffrn_reflns_theta_min 1.47
_exptl_absorpt_coefficient_mu 0.727
_exptl_absorpt_correction_T_max 0.9645
_exptl_absorpt_correction_T_min 0.8925
_exptl_absorpt_correction_type multi-scan
_exptl_absorpt_process_details '(SADABS; Sheldrick, 1996)'
_exptl_crystal_colour green
_exptl_crystal_density_diffrn 1.450
_exptl_crystal_density_method 'not measured'
_exptl_crystal_description block
_exptl_crystal_F_000 878
_exptl_crystal_size_max 0.16
_exptl_crystal_size_mid 0.10
_exptl_crystal_size_min 0.05
_refine_diff_density_max 0.702
_refine_diff_density_min -0.710
_refine_diff_density_rms 0.099
_refine_ls_extinction_method none
_refine_ls_goodness_of_fit_ref 1.061
_refine_ls_hydrogen_treatment constr
_refine_ls_matrix_type full
_refine_ls_number_parameters 519
_refine_ls_number_reflns 7184
_refine_ls_number_restraints 0
_refine_ls_restrained_S_all 1.061
_refine_ls_R_factor_all 0.0677
_refine_ls_R_factor_gt 0.0455
_refine_ls_shift/su_max 0.001
_refine_ls_shift/su_mean 0.000
_refine_ls_structure_factor_coef Fsqd
_refine_ls_weighting_details 'calc w=1/[\s^2^(Fo^2^)+(0.0840P)^2^+0.5077P] where P=(Fo^2^+2Fc^2^)/3'
_refine_ls_weighting_scheme calc
_refine_ls_wR_factor_gt 0.1273
_refine_ls_wR_factor_ref 0.1482
_reflns_number_gt 5431
_reflns_number_total 7184
_reflns_threshold_expression >2sigma(I)
_cod_data_source_file c4ra11716f2.cif
_cod_data_source_block lkm4416_0m
_cod_depositor_comments
;
The following automatic conversions were performed:

'_symmetry_cell_setting' value 'Triclinic' changed to 'triclinic'
according to
/usr/data/users/saulius/crontab/automatic-downloads/rss-feeds/RSC/lib/dictionaries/cif_core.dic
dictionary named 'cif_core.dic' version 2.4.2 from 2011-04-26.

Automatic conversion script
Id: cif_fix_values 2827 2014-09-09 07:05:25Z andrius 
;
_cod_original_cell_volume 1944.15(13)
_cod_original_sg_symbol_H-M 'P-1   '
_cod_database_code 7218741

loop_
_symmetry_equiv_pos_as_xyz
'x, y, z'
'-x, -y, -z'

loop_
_atom_site_label
_atom_site_type_symbol
_atom_site_fract_x
_atom_site_fract_y
_atom_site_fract_z
_atom_site_U_iso_or_equiv
_atom_site_adp_type
_atom_site_occupancy
_atom_site_symmetry_multiplicity
_atom_site_calc_flag
_atom_site_refinement_flags
Cu1 Cu 0.39882(4) 0.48510(3) 0.38622(3) 0.01756(14) Uani 1 1 d .
Cl1 Cl 0.22281(9) 0.11401(7) 0.07709(6) 0.0241(2) Uani 1 1 d .
F1 F 0.9801(2) 0.01307(16) 0.38249(17) 0.0305(5) Uani 1 1 d .
P1 P 0.58338(9) 1.05054(6) 0.17323(6) 0.0143(2) Uani 1 1 d .
O1 O 0.3138(2) 0.62245(17) 0.37781(17) 0.0190(5) Uani 1 1 d .
O2 O 0.5135(2) 0.36623(19) 0.41868(18) 0.0229(6) Uani 1 1 d .
O4 O 0.056(3) 0.523(2) 0.969(3) 0.537(18) Uani 1 1 d .
N1 N 0.5686(3) 0.5212(2) 0.2922(2) 0.0162(6) Uani 1 1 d .
N2 N 0.6730(3) 0.4425(2) 0.2829(2) 0.0186(6) Uani 1 1 d .
N3 N 0.3086(3) 0.4226(2) 0.2946(2) 0.0209(7) Uani 1 1 d .
N4 N 0.2293(3) 0.4336(2) 0.4835(2) 0.0175(6) Uani 1 1 d .
C1 C 0.4657(3) 1.0868(2) 0.2855(2) 0.0148(7) Uani 1 1 d .
C2 C 0.3311(4) 1.1119(3) 0.2941(3) 0.0181(7) Uani 1 1 d .
H2 H 0.3039 1.1133 0.2398 0.022 Uiso 1 1 calc R
C3 C 0.2378(4) 1.1346(3) 0.3816(3) 0.0214(8) Uani 1 1 d .
H3 H 0.1458 1.1495 0.3882 0.026 Uiso 1 1 calc R
C4 C 0.2785(4) 1.1357(3) 0.4606(3) 0.0247(8) Uani 1 1 d .
H4 H 0.2140 1.1504 0.5211 0.030 Uiso 1 1 calc R
C5 C 0.4121(4) 1.1155(3) 0.4510(3) 0.0242(8) Uani 1 1 d .
H5 H 0.4397 1.1190 0.5042 0.029 Uiso 1 1 calc R
C6 C 0.5056(4) 1.0902(3) 0.3646(2) 0.0182(7) Uani 1 1 d .
H6 H 0.5973 1.0750 0.3587 0.022 Uiso 1 1 calc R
C7 C 0.6364(3) 1.1642(3) 0.0924(2) 0.0171(7) Uani 1 1 d .
C8 C 0.6470(4) 1.2506(3) 0.1304(3) 0.0233(8) Uani 1 1 d .
H8 H 0.6204 1.2501 0.1985 0.028 Uiso 1 1 calc R
C9 C 0.6958(4) 1.3368(3) 0.0698(3) 0.0313(10) Uani 1 1 d .
H9 H 0.7070 1.3942 0.0959 0.038 Uiso 1 1 calc R
C10 C 0.7287(4) 1.3397(3) -0.0295(3) 0.0305(10) Uani 1 1 d .
H10 H 0.7599 1.3999 -0.0711 0.037 Uiso 1 1 calc R
C11 C 0.7160(4) 1.2553(3) -0.0679(3) 0.0260(9) Uani 1 1 d .
H11 H 0.7376 1.2579 -0.1358 0.031 Uiso 1 1 calc R
C12 C 0.6719(4) 1.1663(3) -0.0075(3) 0.0206(8) Uani 1 1 d .
H12 H 0.6660 1.1075 -0.0341 0.025 Uiso 1 1 calc R
C13 C 0.7262(3) 0.9782(3) 0.1958(2) 0.0166(7) Uani 1 1 d .
C14 C 0.8555(4) 1.0003(3) 0.1404(3) 0.0226(8) Uani 1 1 d .
H14 H 0.8697 1.0561 0.0900 0.027 Uiso 1 1 calc R
C15 C 0.9645(4) 0.9413(3) 0.1581(3) 0.0286(9) Uani 1 1 d .
H15 H 1.0531 0.9569 0.1203 0.034 Uiso 1 1 calc R
C16 C 0.9429(4) 0.8600(3) 0.2309(3) 0.0308(9) Uani 1 1 d .
H16 H 1.0172 0.8195 0.2433 0.037 Uiso 1 1 calc R
C17 C 0.8134(4) 0.8367(3) 0.2864(3) 0.0239(8) Uani 1 1 d .
H17 H 0.7996 0.7801 0.3360 0.029 Uiso 1 1 calc R
C18 C 0.7054(4) 0.8957(3) 0.2695(2) 0.0193(8) Uani 1 1 d .
H18 H 0.6169 0.8804 0.3078 0.023 Uiso 1 1 calc R
C19 C 0.5094(3) 0.9738(2) 0.1196(2) 0.0150(7) Uani 1 1 d .
H19A H 0.4341 1.0162 0.1038 0.018 Uiso 1 1 calc R
H19B H 0.5771 0.9542 0.0582 0.018 Uiso 1 1 calc R
C20 C 0.4582(3) 0.8777(3) 0.1840(2) 0.0150(7) Uani 1 1 d .
C21 C 0.3258(4) 0.8788(3) 0.2501(2) 0.0180(7) Uani 1 1 d .
H21 H 0.2665 0.9398 0.2513 0.022 Uiso 1 1 calc R
C22 C 0.2813(3) 0.7928(3) 0.3128(3) 0.0177(7) Uani 1 1 d .
H22 H 0.1919 0.7963 0.3570 0.021 Uiso 1 1 calc R
C23 C 0.3643(3) 0.6993(3) 0.3137(2) 0.0160(7) Uani 1 1 d .
C24 C 0.4972(3) 0.6962(3) 0.2440(2) 0.0161(7) Uani 1 1 d .
C25 C 0.5393(3) 0.7862(3) 0.1815(2) 0.0155(7) Uani 1 1 d .
H25 H 0.6275 0.7838 0.1355 0.019 Uiso 1 1 calc R
C26 C 0.5936(3) 0.6071(3) 0.2377(2) 0.0170(7) Uani 1 1 d .
H26 H 0.6805 0.6119 0.1906 0.020 Uiso 1 1 calc R
C27 C 0.6321(3) 0.3670(3) 0.3540(2) 0.0180(8) Uani 1 1 d .
C28 C 0.7296(3) 0.2763(3) 0.3606(3) 0.0171(7) Uani 1 1 d .
C29 C 0.7104(4) 0.2145(3) 0.4491(3) 0.0218(8) Uani 1 1 d .
H29 H 0.6381 0.2333 0.5047 0.026 Uiso 1 1 calc R
C30 C 0.7946(4) 0.1267(3) 0.4571(3) 0.0233(8) Uani 1 1 d .
H30 H 0.7819 0.0855 0.5177 0.028 Uiso 1 1 calc R
C31 C 0.8970(4) 0.1003(3) 0.3755(3) 0.0221(8) Uani 1 1 d .
C32 C 0.9220(4) 0.1589(3) 0.2860(3) 0.0225(8) Uani 1 1 d .
H32 H 0.9946 0.1393 0.2309 0.027 Uiso 1 1 calc R
C33 C 0.8365(4) 0.2476(3) 0.2802(3) 0.0213(8) Uani 1 1 d .
H33 H 0.8515 0.2896 0.2200 0.026 Uiso 1 1 calc R
C34 C 0.3553(4) 0.4188(3) 0.1993(3) 0.0241(8) Uani 1 1 d .
H34 H 0.4392 0.4446 0.1632 0.029 Uiso 1 1 calc R
C35 C 0.2893(4) 0.3797(3) 0.1492(3) 0.0235(8) Uani 1 1 d .
C36 C 0.1640(4) 0.3465(3) 0.2041(3) 0.0252(9) Uani 1 1 d .
H36 H 0.1141 0.3197 0.1737 0.030 Uiso 1 1 calc R
C37 C 0.1120(4) 0.3523(3) 0.3028(3) 0.0233(8) Uani 1 1 d .
H37 H 0.0260 0.3308 0.3401 0.028 Uiso 1 1 calc R
O3 O 0.0901(8) 0.3023(5) 0.9705(5) 0.123(2) Uani 1 1 d G
H3A H 0.1390 0.2580 0.9946 0.185 Uiso 1 1 d G
H3B H 0.0084 0.2913 0.9988 0.185 Uiso 1 1 d G
C38 C 0.1875(3) 0.3902(2) 0.3466(3) 0.0176(7) Uani 1 1 d .
C39 C 0.1440(3) 0.3959(3) 0.4520(3) 0.0178(7) Uani 1 1 d .
C40 C 0.0210(4) 0.3672(3) 0.5177(3) 0.0194(8) Uani 1 1 d .
H40 H -0.0396 0.3411 0.4958 0.023 Uiso 1 1 calc R
C41 C -0.0122(4) 0.3768(3) 0.6144(3) 0.0209(8) Uani 1 1 d .
H41 H -0.0963 0.3582 0.6588 0.025 Uiso 1 1 calc R
C42 C 0.0763(3) 0.4136(3) 0.6477(3) 0.0181(7) Uani 1 1 d .
C43 C 0.1963(4) 0.4412(3) 0.5782(3) 0.0179(7) Uani 1 1 d .
H43 H 0.2585 0.4669 0.5988 0.022 Uiso 1 1 calc R
C44 C 0.0476(4) 0.4225(3) 0.7523(3) 0.0245(8) Uani 1 1 d .
H44A H -0.0491 0.4372 0.7844 0.037 Uiso 1 1 calc R
H44B H 0.0940 0.4784 0.7576 0.037 Uiso 1 1 calc R
H44C H 0.0790 0.3578 0.7835 0.037 Uiso 1 1 calc R
C45 C 0.3490(4) 0.3734(3) 0.0421(3) 0.0325(10) Uani 1 1 d .
H45A H 0.4287 0.4111 0.0147 0.049 Uiso 1 1 calc R
H45B H 0.2831 0.4037 0.0113 0.049 Uiso 1 1 calc R
H45C H 0.3742 0.3012 0.0307 0.049 Uiso 1 1 calc R

loop_
_atom_site_aniso_label
_atom_site_aniso_U_11
_atom_site_aniso_U_22
_atom_site_aniso_U_33
_atom_site_aniso_U_23
_atom_site_aniso_U_13
_atom_site_aniso_U_12
Cu1 0.0159(2) 0.0159(2) 0.0200(2) -0.00142(17) -0.00465(19) -0.00330(17)
Cl1 0.0214(5) 0.0261(5) 0.0229(5) -0.0061(4) -0.0046(4) -0.0001(4)
F1 0.0318(13) 0.0193(11) 0.0406(14) -0.0040(10) -0.0160(11) 0.0067(10)
P1 0.0180(5) 0.0130(4) 0.0122(4) -0.0003(3) -0.0056(4) -0.0028(4)
O1 0.0191(13) 0.0149(12) 0.0190(13) -0.0002(10) -0.0020(11) -0.0030(10)
O2 0.0187(13) 0.0194(13) 0.0243(14) 0.0001(11) -0.0013(12) -0.0013(11)
O4 0.52(4) 0.47(3) 0.81(5) -0.14(3) -0.35(4) -0.26(2)
N1 0.0180(15) 0.0138(14) 0.0186(15) -0.0028(12) -0.0082(13) -0.0014(12)
N2 0.0180(15) 0.0153(15) 0.0222(16) -0.0038(12) -0.0065(13) 0.0008(12)
N3 0.0229(17) 0.0168(15) 0.0224(17) -0.0033(13) -0.0060(14) -0.0033(13)
N4 0.0174(15) 0.0119(14) 0.0221(16) 0.0009(12) -0.0063(13) -0.0029(12)
C1 0.0193(18) 0.0112(16) 0.0144(17) 0.0006(13) -0.0067(15) -0.0029(14)
C2 0.0223(19) 0.0137(17) 0.0194(18) -0.0015(14) -0.0081(16) -0.0034(15)
C3 0.024(2) 0.0157(18) 0.0214(19) -0.0022(15) -0.0041(16) -0.0025(15)
C4 0.034(2) 0.0201(19) 0.0145(18) -0.0044(15) -0.0001(17) -0.0050(17)
C5 0.036(2) 0.023(2) 0.0146(18) -0.0040(15) -0.0112(17) 0.0003(17)
C6 0.0201(19) 0.0170(18) 0.0192(18) -0.0016(14) -0.0086(16) -0.0031(15)
C7 0.0182(18) 0.0127(17) 0.0204(18) 0.0004(14) -0.0069(15) -0.0032(14)
C8 0.033(2) 0.0186(19) 0.0152(18) -0.0034(15) -0.0035(17) -0.0025(16)
C9 0.047(3) 0.018(2) 0.027(2) -0.0018(17) -0.009(2) -0.0097(18)
C10 0.044(3) 0.0167(19) 0.021(2) 0.0032(16) -0.0003(19) -0.0058(18)
C11 0.033(2) 0.024(2) 0.0160(19) 0.0005(15) -0.0045(17) -0.0021(17)
C12 0.0225(19) 0.0194(19) 0.0198(19) -0.0025(15) -0.0069(16) -0.0023(15)
C13 0.0200(18) 0.0152(17) 0.0167(18) -0.0047(14) -0.0075(15) -0.0015(14)
C14 0.025(2) 0.0180(18) 0.024(2) -0.0031(15) -0.0069(17) -0.0020(16)
C15 0.022(2) 0.027(2) 0.038(2) -0.0086(18) -0.0111(19) -0.0015(17)
C16 0.031(2) 0.026(2) 0.041(2) -0.0140(19) -0.021(2) 0.0098(18)
C17 0.035(2) 0.0185(19) 0.0208(19) -0.0039(15) -0.0138(18) 0.0032(17)
C18 0.026(2) 0.0149(17) 0.0178(18) -0.0028(14) -0.0087(16) -0.0009(15)
C19 0.0184(18) 0.0152(17) 0.0115(16) -0.0012(13) -0.0056(14) -0.0012(14)
C20 0.0199(18) 0.0162(17) 0.0120(17) -0.0029(13) -0.0074(15) -0.0050(14)
C21 0.0230(19) 0.0127(17) 0.0182(18) -0.0046(14) -0.0067(16) 0.0003(14)
C22 0.0126(17) 0.0188(18) 0.0214(18) -0.0052(15) -0.0039(15) -0.0024(14)
C23 0.0196(18) 0.0153(17) 0.0153(17) -0.0027(14) -0.0077(15) -0.0032(14)
C24 0.0185(18) 0.0166(17) 0.0148(17) -0.0053(14) -0.0060(15) -0.0018(14)
C25 0.0141(17) 0.0228(18) 0.0116(16) -0.0036(14) -0.0045(14) -0.0059(14)
C26 0.0135(17) 0.0203(18) 0.0184(18) -0.0046(15) -0.0039(15) -0.0065(14)
C27 0.0201(19) 0.0194(18) 0.0185(18) -0.0057(15) -0.0094(16) -0.0031(15)
C28 0.0155(18) 0.0168(18) 0.0227(19) -0.0051(15) -0.0081(15) -0.0061(14)
C29 0.025(2) 0.0222(19) 0.0201(19) -0.0071(15) -0.0075(16) -0.0020(16)
C30 0.031(2) 0.0183(19) 0.024(2) -0.0018(15) -0.0131(18) -0.0015(16)
C31 0.023(2) 0.0151(18) 0.032(2) -0.0073(16) -0.0146(18) 0.0019(15)
C32 0.0168(18) 0.0240(19) 0.026(2) -0.0053(16) -0.0050(16) -0.0026(16)
C33 0.0219(19) 0.0186(18) 0.024(2) -0.0029(15) -0.0082(17) -0.0043(15)
C34 0.025(2) 0.0205(19) 0.024(2) -0.0029(16) -0.0030(17) -0.0057(16)
C35 0.034(2) 0.0169(18) 0.0191(19) -0.0020(15) -0.0088(17) -0.0014(16)
C36 0.032(2) 0.0208(19) 0.028(2) -0.0048(16) -0.0168(18) -0.0011(17)
C37 0.025(2) 0.0201(19) 0.027(2) 0.0013(16) -0.0116(17) -0.0057(16)
O3 0.203(7) 0.086(4) 0.132(5) 0.026(3) -0.132(6) -0.025(4)
C38 0.0186(18) 0.0105(16) 0.0248(19) -0.0011(14) -0.0089(16) -0.0017(14)
C39 0.0167(18) 0.0142(17) 0.0237(19) -0.0017(14) -0.0084(16) -0.0015(14)
C40 0.0187(18) 0.0155(18) 0.0244(19) 0.0017(15) -0.0086(16) -0.0037(15)
C41 0.0153(18) 0.0163(18) 0.025(2) 0.0031(15) -0.0027(16) -0.0011(14)
C42 0.0168(18) 0.0141(17) 0.0205(18) 0.0011(14) -0.0063(15) 0.0034(14)
C43 0.0203(19) 0.0140(17) 0.0213(19) -0.0003(14) -0.0102(16) -0.0010(14)
C44 0.025(2) 0.023(2) 0.0185(19) -0.0003(15) -0.0016(17) -0.0006(16)
C45 0.041(3) 0.031(2) 0.025(2) -0.0051(17) -0.0086(19) -0.0058(19)

loop_
_atom_type_symbol
_atom_type_description
_atom_type_scat_dispersion_real
_atom_type_scat_dispersion_imag
_atom_type_scat_source
C C 0.0033 0.0016 'International Tables Vol C Tables 4.2.6.8 and 6.1.1.4'
H H 0.0000 0.0000 'International Tables Vol C Tables 4.2.6.8 and 6.1.1.4'
N N 0.0061 0.0033 'International Tables Vol C Tables 4.2.6.8 and 6.1.1.4'
O O 0.0106 0.0060 'International Tables Vol C Tables 4.2.6.8 and 6.1.1.4'
F F 0.0171 0.0103 'International Tables Vol C Tables 4.2.6.8 and 6.1.1.4'
P P 0.1023 0.0942 'International Tables Vol C Tables 4.2.6.8 and 6.1.1.4'
Cu Cu 0.3201 1.2651 'International Tables Vol C Tables 4.2.6.8 and 6.1.1.4'
Cl Cl 0.1484 0.1585 'International Tables Vol C Tables 4.2.6.8 and 6.1.1.4'

loop_
_geom_angle_atom_site_label_1
_geom_angle_atom_site_label_2
_geom_angle_atom_site_label_3
_geom_angle
O1 Cu1 N1 93.75(11)
O1 Cu1 O2 160.69(10)
N1 Cu1 O2 81.29(11)
O1 Cu1 N4 91.55(11)
N1 Cu1 N4 174.64(12)
O2 Cu1 N4 93.96(11)
O1 Cu1 N3 96.73(11)
N1 Cu1 N3 101.48(11)
O2 Cu1 N3 102.53(11)
N4 Cu1 N3 77.02(11)
C1 P1 C13 108.57(16)
C1 P1 C7 109.13(16)
C13 P1 C7 108.69(16)
C1 P1 C19 110.74(16)
C13 P1 C19 109.77(16)
C7 P1 C19 109.91(15)
C23 O1 Cu1 125.7(2)
C27 O2 Cu1 109.3(2)
C26 N1 N2 118.2(3)
C26 N1 Cu1 127.4(2)
N2 N1 Cu1 114.4(2)
C27 N2 N1 108.6(3)
C34 N3 C38 118.7(3)
C34 N3 Cu1 129.2(2)
C38 N3 Cu1 112.0(2)
C43 N4 C39 119.7(3)
C43 N4 Cu1 121.1(2)
C39 N4 Cu1 119.1(2)
C2 C1 C6 119.5(3)
C2 C1 P1 119.1(3)
C6 C1 P1 121.4(3)
C3 C2 C1 119.8(3)
C3 C2 H2 120.1
C1 C2 H2 120.1
C2 C3 C4 120.0(4)
C2 C3 H3 120.0
C4 C3 H3 120.0
C5 C4 C3 120.2(3)
C5 C4 H4 119.9
C3 C4 H4 119.9
C6 C5 C4 120.2(3)
C6 C5 H5 119.9
C4 C5 H5 119.9
C5 C6 C1 120.1(3)
C5 C6 H6 119.9
C1 C6 H6 119.9
C8 C7 C12 119.7(3)
C8 C7 P1 118.9(3)
C12 C7 P1 121.3(3)
C9 C8 C7 120.3(3)
C9 C8 H8 119.8
C7 C8 H8 119.8
C8 C9 C10 119.9(4)
C8 C9 H9 120.0
C10 C9 H9 120.0
C11 C10 C9 120.2(3)
C11 C10 H10 119.9
C9 C10 H10 119.9
C10 C11 C12 120.3(3)
C10 C11 H11 119.9
C12 C11 H11 119.9
C11 C12 C7 119.4(3)
C11 C12 H12 120.3
C7 C12 H12 120.3
C14 C13 C18 119.8(3)
C14 C13 P1 121.6(3)
C18 C13 P1 118.5(3)
C13 C14 C15 120.4(3)
C13 C14 H14 119.8
C15 C14 H14 119.8
C16 C15 C14 119.4(4)
C16 C15 H15 120.3
C14 C15 H15 120.3
C15 C16 C17 120.7(4)
C15 C16 H16 119.7
C17 C16 H16 119.7
C18 C17 C16 120.0(4)
C18 C17 H17 120.0
C16 C17 H17 120.0
C17 C18 C13 119.8(4)
C17 C18 H18 120.1
C13 C18 H18 120.1
C20 C19 P1 113.6(2)
C20 C19 H19A 108.9
P1 C19 H19A 108.9
C20 C19 H19B 108.9
P1 C19 H19B 108.9
H19A C19 H19B 107.7
C25 C20 C21 117.7(3)
C25 C20 C19 121.4(3)
C21 C20 C19 120.9(3)
C22 C21 C20 121.0(3)
C22 C21 H21 119.5
C20 C21 H21 119.5
C21 C22 C23 122.1(3)
C21 C22 H22 118.9
C23 C22 H22 118.9
O1 C23 C22 117.6(3)
O1 C23 C24 125.2(3)
C22 C23 C24 117.3(3)
C25 C24 C23 118.8(3)
C25 C24 C26 117.7(3)
C23 C24 C26 123.4(3)
C20 C25 C24 123.0(3)
C20 C25 H25 118.5
C24 C25 H25 118.5
N1 C26 C24 123.7(3)
N1 C26 H26 118.2
C24 C26 H26 118.2
O2 C27 N2 125.1(3)
O2 C27 C28 117.0(3)
N2 C27 C28 117.9(3)
C33 C28 C29 118.5(3)
C33 C28 C27 122.2(3)
C29 C28 C27 119.3(3)
C30 C29 C28 121.1(3)
C30 C29 H29 119.4
C28 C29 H29 119.4
C31 C30 C29 118.3(3)
C31 C30 H30 120.8
C29 C30 H30 120.8
F1 C31 C30 118.7(3)
F1 C31 C32 118.0(3)
C30 C31 C32 123.3(3)
C31 C32 C33 117.2(3)
C31 C32 H32 121.4
C33 C32 H32 121.4
C32 C33 C28 121.6(3)
C32 C33 H33 119.2
C28 C33 H33 119.2
N3 C34 C35 124.4(3)
N3 C34 H34 117.8
C35 C34 H34 117.8
C36 C35 C34 116.1(3)
C36 C35 C45 121.6(3)
C34 C35 C45 122.3(4)
C37 C36 C35 120.4(3)
C37 C36 H36 119.8
C35 C36 H36 119.8
C36 C37 C38 119.1(3)
C36 C37 H37 120.5
C38 C37 H37 120.5
H3A O3 H3B 109.5
N3 C38 C37 121.2(3)
N3 C38 C39 115.2(3)
C37 C38 C39 123.6(3)
N4 C39 C40 119.9(3)
N4 C39 C38 116.4(3)
C40 C39 C38 123.7(3)
C41 C40 C39 119.7(3)
C41 C40 H40 120.2
C39 C40 H40 120.2
C40 C41 C42 120.8(3)
C40 C41 H41 119.6
C42 C41 H41 119.6
C43 C42 C41 116.3(3)
C43 C42 C44 120.6(3)
C41 C42 C44 123.1(3)
N4 C43 C42 123.6(3)
N4 C43 H43 118.2
C42 C43 H43 118.2
C42 C44 H44A 109.5
C42 C44 H44B 109.5
H44A C44 H44B 109.5
C42 C44 H44C 109.5
H44A C44 H44C 109.5
H44B C44 H44C 109.5
C35 C45 H45A 109.5
C35 C45 H45B 109.5
H45A C45 H45B 109.5
C35 C45 H45C 109.5
H45A C45 H45C 109.5
H45B C45 H45C 109.5

loop_
_geom_bond_atom_site_label_1
_geom_bond_atom_site_label_2
_geom_bond_distance
_geom_bond_site_symmetry_2
Cu1 O1 1.917(2) .
Cu1 N1 1.932(3) .
Cu1 O2 1.956(2) .
Cu1 N4 2.011(3) .
Cu1 N3 2.246(3) .
F1 C31 1.365(4) .
P1 C1 1.789(3) .
P1 C13 1.790(4) .
P1 C7 1.793(3) .
P1 C19 1.807(3) .
O1 C23 1.312(4) .
O2 C27 1.295(4) .
O4 O4 1.38(5) 2_567
N1 C26 1.287(4) .
N1 N2 1.397(4) .
N2 C27 1.329(4) .
N3 C34 1.333(5) .
N3 C38 1.347(5) .
N4 C43 1.345(4) .
N4 C39 1.352(4) .
C1 C2 1.398(5) .
C1 C6 1.399(5) .
C2 C3 1.380(5) .
C2 H2 0.9500 .
C3 C4 1.396(5) .
C3 H3 0.9500 .
C4 C5 1.379(6) .
C4 H4 0.9500 .
C5 C6 1.378(5) .
C5 H5 0.9500 .
C6 H6 0.9500 .
C7 C8 1.393(5) .
C7 C12 1.396(5) .
C8 C9 1.377(5) .
C8 H8 0.9500 .
C9 C10 1.388(5) .
C9 H9 0.9500 .
C10 C11 1.382(5) .
C10 H10 0.9500 .
C11 C12 1.392(5) .
C11 H11 0.9500 .
C12 H12 0.9500 .
C13 C14 1.384(5) .
C13 C18 1.399(5) .
C14 C15 1.389(5) .
C14 H14 0.9500 .
C15 C16 1.380(6) .
C15 H15 0.9500 .
C16 C17 1.391(6) .
C16 H16 0.9500 .
C17 C18 1.375(5) .
C17 H17 0.9500 .
C18 H18 0.9500 .
C19 C20 1.509(4) .
C19 H19A 0.9900 .
C19 H19B 0.9900 .
C20 C25 1.380(5) .
C20 C21 1.411(5) .
C21 C22 1.376(5) .
C21 H21 0.9500 .
C22 C23 1.415(5) .
C22 H22 0.9500 .
C23 C24 1.433(5) .
C24 C25 1.411(5) .
C24 C26 1.441(5) .
C25 H25 0.9500 .
C26 H26 0.9500 .
C27 C28 1.487(5) .
C28 C33 1.391(5) .
C28 C29 1.399(5) .
C29 C30 1.379(5) .
C29 H29 0.9500 .
C30 C31 1.372(5) .
C30 H30 0.9500 .
C31 C32 1.385(5) .
C32 C33 1.390(5) .
C32 H32 0.9500 .
C33 H33 0.9500 .
C34 C35 1.394(5) .
C34 H34 0.9500 .
C35 C36 1.394(5) .
C35 C45 1.504(5) .
C36 C37 1.385(5) .
C36 H36 0.9500 .
C37 C38 1.393(5) .
C37 H37 0.9500 .
O3 H3A 0.8500 .
O3 H3B 0.8499 .
C38 C39 1.482(5) .
C39 C40 1.397(5) .
C40 C41 1.378(5) .
C40 H40 0.9500 .
C41 C42 1.393(5) .
C41 H41 0.9500 .
C42 C43 1.389(5) .
C42 C44 1.499(5) .
C43 H43 0.9500 .
C44 H44A 0.9800 .
C44 H44B 0.9800 .
C44 H44C 0.9800 .
C45 H45A 0.9800 .
C45 H45B 0.9800 .
C45 H45C 0.9800 .

loop_
_geom_hbond_atom_site_label_D
_geom_hbond_atom_site_label_H
_geom_hbond_atom_site_label_A
_geom_hbond_distance_DH
_geom_hbond_distance_HA
_geom_hbond_distance_DA
_geom_hbond_angle_DHA
_geom_hbond_site_symmetry_A
O3 H3A Cl1 0.85 2.34 3.167(5) 165.0 1_556

loop_
_geom_torsion_atom_site_label_1
_geom_torsion_atom_site_label_2
_geom_torsion_atom_site_label_3
_geom_torsion_atom_site_label_4
_geom_torsion
N1 Cu1 O1 C23 9.4(3)
O2 Cu1 O1 C23 83.7(4)
N4 Cu1 O1 C23 -169.7(3)
N3 Cu1 O1 C23 -92.6(3)
O1 Cu1 O2 C27 -85.4(4)
N1 Cu1 O2 C27 -9.1(2)
N4 Cu1 O2 C27 168.3(2)
N3 Cu1 O2 C27 90.8(2)
O1 Cu1 N1 C26 -9.3(3)
O2 Cu1 N1 C26 -170.5(3)
N4 Cu1 N1 C26 161.6(11)
N3 Cu1 N1 C26 88.3(3)
O1 Cu1 N1 N2 172.1(2)
O2 Cu1 N1 N2 10.9(2)
N4 Cu1 N1 N2 -17.0(13)
N3 Cu1 N1 N2 -90.2(2)
C26 N1 N2 C27 171.2(3)
Cu1 N1 N2 C27 -10.1(3)
O1 Cu1 N3 C34 90.7(3)
N1 Cu1 N3 C34 -4.5(3)
O2 Cu1 N3 C34 -88.0(3)
N4 Cu1 N3 C34 -179.3(3)
O1 Cu1 N3 C38 -85.8(2)
N1 Cu1 N3 C38 179.0(2)
O2 Cu1 N3 C38 95.5(2)
N4 Cu1 N3 C38 4.2(2)
O1 Cu1 N4 C43 -84.0(3)
N1 Cu1 N4 C43 105.1(12)
O2 Cu1 N4 C43 77.5(3)
N3 Cu1 N4 C43 179.5(3)
O1 Cu1 N4 C39 92.5(3)
N1 Cu1 N4 C39 -78.4(13)
O2 Cu1 N4 C39 -106.0(3)
N3 Cu1 N4 C39 -4.0(2)
C13 P1 C1 C2 -158.3(3)
C7 P1 C1 C2 83.4(3)
C19 P1 C1 C2 -37.7(3)
C13 P1 C1 C6 21.4(3)
C7 P1 C1 C6 -96.9(3)
C19 P1 C1 C6 142.0(3)
C6 C1 C2 C3 -3.3(5)
P1 C1 C2 C3 176.5(3)
C1 C2 C3 C4 2.0(5)
C2 C3 C4 C5 0.9(5)
C3 C4 C5 C6 -2.5(5)
C4 C5 C6 C1 1.2(5)
C2 C1 C6 C5 1.7(5)
P1 C1 C6 C5 -178.1(3)
C1 P1 C7 C8 33.7(3)
C13 P1 C7 C8 -84.5(3)
C19 P1 C7 C8 155.3(3)
C1 P1 C7 C12 -148.7(3)
C13 P1 C7 C12 93.0(3)
C19 P1 C7 C12 -27.1(3)
C12 C7 C8 C9 -1.9(6)
P1 C7 C8 C9 175.7(3)
C7 C8 C9 C10 3.1(6)
C8 C9 C10 C11 -1.8(7)
C9 C10 C11 C12 -0.8(6)
C10 C11 C12 C7 2.0(6)
C8 C7 C12 C11 -0.7(5)
P1 C7 C12 C11 -178.3(3)
C1 P1 C13 C14 -131.3(3)
C7 P1 C13 C14 -12.7(3)
C19 P1 C13 C14 107.5(3)
C1 P1 C13 C18 50.6(3)
C7 P1 C13 C18 169.2(3)
C19 P1 C13 C18 -70.6(3)
C18 C13 C14 C15 -0.4(5)
P1 C13 C14 C15 -178.5(3)
C13 C14 C15 C16 0.5(6)
C14 C15 C16 C17 0.1(6)
C15 C16 C17 C18 -0.7(6)
C16 C17 C18 C13 0.7(5)
C14 C13 C18 C17 -0.2(5)
P1 C13 C18 C17 177.9(3)
C1 P1 C19 C20 -57.8(3)
C13 P1 C19 C20 62.1(3)
C7 P1 C19 C20 -178.4(2)
P1 C19 C20 C25 -89.7(3)
P1 C19 C20 C21 89.4(3)
C25 C20 C21 C22 2.9(5)
C19 C20 C21 C22 -176.2(3)
C20 C21 C22 C23 -0.8(5)
Cu1 O1 C23 C22 173.9(2)
Cu1 O1 C23 C24 -6.0(5)
C21 C22 C23 O1 178.3(3)
C21 C22 C23 C24 -1.8(5)
O1 C23 C24 C25 -177.9(3)
C22 C23 C24 C25 2.2(5)
O1 C23 C24 C26 -1.4(5)
C22 C23 C24 C26 178.7(3)
C21 C20 C25 C24 -2.5(5)
C19 C20 C25 C24 176.6(3)
C23 C24 C25 C20 -0.1(5)
C26 C24 C25 C20 -176.8(3)
N2 N1 C26 C24 -176.2(3)
Cu1 N1 C26 C24 5.4(5)
C25 C24 C26 N1 178.3(3)
C23 C24 C26 N1 1.8(5)
Cu1 O2 C27 N2 6.6(4)
Cu1 O2 C27 C28 -173.5(2)
N1 N2 C27 O2 2.1(5)
N1 N2 C27 C28 -177.7(3)
O2 C27 C28 C33 154.5(3)
N2 C27 C28 C33 -25.7(5)
O2 C27 C28 C29 -22.4(4)
N2 C27 C28 C29 157.4(3)
C33 C28 C29 C30 -0.4(5)
C27 C28 C29 C30 176.6(3)
C28 C29 C30 C31 -1.0(5)
C29 C30 C31 F1 -179.4(3)
C29 C30 C31 C32 1.7(5)
F1 C31 C32 C33 -179.9(3)
C30 C31 C32 C33 -1.0(5)
C31 C32 C33 C28 -0.4(5)
C29 C28 C33 C32 1.1(5)
C27 C28 C33 C32 -175.9(3)
C38 N3 C34 C35 -2.5(6)
Cu1 N3 C34 C35 -178.8(3)
N3 C34 C35 C36 2.5(6)
N3 C34 C35 C45 -177.5(4)
C34 C35 C36 C37 -0.6(5)
C45 C35 C36 C37 179.4(4)
C35 C36 C37 C38 -1.1(6)
C34 N3 C38 C37 0.6(5)
Cu1 N3 C38 C37 177.5(3)
C34 N3 C38 C39 179.3(3)
Cu1 N3 C38 C39 -3.8(4)
C36 C37 C38 N3 1.1(5)
C36 C37 C38 C39 -177.4(3)
C43 N4 C39 C40 1.5(5)
Cu1 N4 C39 C40 -175.1(2)
C43 N4 C39 C38 179.9(3)
Cu1 N4 C39 C38 3.3(4)
N3 C38 C39 N4 0.7(5)
C37 C38 C39 N4 179.4(3)
N3 C38 C39 C40 179.1(3)
C37 C38 C39 C40 -2.3(5)
N4 C39 C40 C41 -0.5(5)
C38 C39 C40 C41 -178.8(3)
C39 C40 C41 C42 -0.9(5)
C40 C41 C42 C43 1.2(5)
C40 C41 C42 C44 -178.0(3)
C39 N4 C43 C42 -1.1(5)
Cu1 N4 C43 C42 175.4(3)
C41 C42 C43 N4 -0.3(5)
C44 C42 C43 N4 178.9(3)
